data_2201100
loop_
_publ_author_name
'Crundwell, Guy'
'Meskill, Thomas'
'Sayers, David'
'Kantardjieff, Katherine'

_publ_section_title
;
 1,2-Di-3-thienyl-2-hydroxyethanone (3,3'-thenoin)
;
_journal_issue 6
_journal_name_full 'Acta Crystallographica Section E'
_journal_page_first o668
_journal_page_last o670
_journal_paper_doi 10.1107/S1600536802008528
_journal_volume 58
_journal_year 2002
_chemical_formula_iupac 'C10 H8 O2 S2'
_chemical_formula_moiety 'C10 H8 O2 S2'
_chemical_formula_sum 'C10 H8 O2 S2'
_chemical_formula_weight 224.28
_chemical_melting_point 381.6(5)
_chemical_name_common 3,3'-thenoin
_chemical_name_systematic
;
1,2-di-3-thienyl-2-hydroxyethanone
;
_space_group_IT_number 14
_symmetry_cell_setting monoclinic
_symmetry_space_group_name_Hall '-P 2ybc'
_symmetry_space_group_name_H-M 'P 1 21/c 1'
_atom_sites_solution_hydrogens geom
_atom_sites_solution_primary direct
_atom_sites_solution_secondary difmap
_cell_angle_alpha 90.00
_cell_angle_beta 100.86(3)
_cell_angle_gamma 90.00
_cell_formula_units_Z 8
_cell_length_a 8.2503(17)
_cell_length_b 16.421(3)
_cell_length_c 15.041(3)
_cell_measurement_reflns_used 12182
_cell_measurement_temperature 293(2)
_cell_measurement_theta_max 24.71
_cell_measurement_theta_min 1.85
_cell_volume 2001.2(7)
_computing_cell_refinement 'SAINT (Siemens, 1996)'
_computing_data_collection 'SMART (Siemens, 1996)'
_computing_data_reduction 'SHELXTL-Plus (Sheldrick, 1990)'
_computing_molecular_graphics SHELXL97
_computing_publication_material SHELXL97
_computing_structure_refinement 'SHELXL97 (Sheldrick, 1997)'
_computing_structure_solution 'SHELXS97 (Sheldrick, 1997)'
_diffrn_ambient_temperature 293(2)
_diffrn_measured_fraction_theta_full 0.998
_diffrn_measured_fraction_theta_max 0.998
_diffrn_measurement_device 'Siemens SMART P3/512CCD'
_diffrn_measurement_method \w
_diffrn_radiation_monochromator graphite
_diffrn_radiation_source 'fine-focus sealed tube'
_diffrn_radiation_type MoK\a
_diffrn_radiation_wavelength 0.71073
_diffrn_reflns_av_R_equivalents 0.0593
_diffrn_reflns_av_sigmaI/netI 0.0500
_diffrn_reflns_limit_h_max 9
_diffrn_reflns_limit_h_min -9
_diffrn_reflns_limit_k_max 19
_diffrn_reflns_limit_k_min -19
_diffrn_reflns_limit_l_max 17
_diffrn_reflns_limit_l_min -17
_diffrn_reflns_number 11939
_diffrn_reflns_theta_full 24.71
_diffrn_reflns_theta_max 24.71
_diffrn_reflns_theta_min 1.85
_diffrn_standards_decay_% 0
_diffrn_standards_number 0
_exptl_absorpt_coefficient_mu 0.499
_exptl_absorpt_correction_type none
_exptl_crystal_colour colorless
_exptl_crystal_density_diffrn 1.489
_exptl_crystal_density_meas ?
_exptl_crystal_density_method 'not measured'
_exptl_crystal_description needle
_exptl_crystal_F_000 928
_exptl_crystal_size_max .3
_exptl_crystal_size_mid .1
_exptl_crystal_size_min .05
_refine_diff_density_max 0.343
_refine_diff_density_min -0.354
_refine_ls_extinction_method none
_refine_ls_goodness_of_fit_ref 1.135
_refine_ls_hydrogen_treatment constr
_refine_ls_matrix_type full
_refine_ls_number_parameters 269
_refine_ls_number_reflns 3412
_refine_ls_number_restraints 22
_refine_ls_restrained_S_all 1.134
_refine_ls_R_factor_all 0.1164
_refine_ls_R_factor_gt 0.0630
_refine_ls_shift/su_max 0.007
_refine_ls_shift/su_mean 0.001
_refine_ls_structure_factor_coef Fsqd
_refine_ls_weighting_details 'calc w = 1/[\s^2^(Fo^2^)+(0.1P)^2^] where = P = (Fo^2^+2Fc^2^)/3'
_refine_ls_weighting_scheme calc
_refine_ls_wR_factor_gt 0.1597
_refine_ls_wR_factor_ref 0.1941
_reflns_number_gt 2086
_reflns_number_total 3412
_reflns_threshold_expression I>2s(I)
_cod_data_source_file cm6005.cif
_cod_data_source_block I
_cod_depositor_comments
;
The following automatic conversions were performed:
'_geom_bond_publ_flag' value 'YES' changed to 'yes' according to
'/home/saulius/struct/CIF-dictionaries/cif_core.dic' dictionary named
'cif_core.dic' version 2.4.1 from 2010-06-29 (30
times).

'_geom_bond_publ_flag' value 'NO' changed to 'no' according to
'/home/saulius/struct/CIF-dictionaries/cif_core.dic' dictionary named
'cif_core.dic' version 2.4.1 from 2010-06-29 (20 times).

Automatic conversion script
Id: cif_fix_enum 1527 2010-12-29 10:47:43Z saulius 

The following automatic conversions were performed:

'_chemical_melting_point' value '108-109\%' was changed to '381.6(5)'
- it was converted from degrees Celsius(C) to Kelvins(K), the average
value was taken and precision was estimated.

Automatic conversion script
Id: cif_fix_values 1646 2011-03-28 12:23:43Z adriana 

The following automatic conversions were performed:

'_chemical_melting_point' value '108-109\%' was changed to '381.6(5)'
- it was converted from degrees Celsius(C) to Kelvins(K), the average
value was taken and precision was estimated.

'_geom_bond_publ_flag'
value 'YES' changed to 'yes' according to
/home/saulius/struct/CIF-dictionaries/cif_core.dic dictionary named
'cif_core.dic' version 2.4.1 from 2010-06-29 (30
times).

'_geom_bond_publ_flag' value 'NO' changed to 'no' according
to /home/saulius/struct/CIF-dictionaries/cif_core.dic dictionary
named 'cif_core.dic' version 2.4.1 from 2010-06-29 (20
times).

'_geom_angle_publ_flag' value 'YES' changed to 'yes'
according to /home/saulius/struct/CIF-dictionaries/cif_core.dic
dictionary named 'cif_core.dic' version 2.4.1 from 2010-06-29 (40
times).

'_geom_angle_publ_flag' value 'NO' changed to 'no' according
to /home/saulius/struct/CIF-dictionaries/cif_core.dic dictionary
named 'cif_core.dic' version 2.4.1 from 2010-06-29 (34 times).

Automatic conversion script
Id: cif_fix_values 1715 2011-07-08 13:25:40Z adriana 

The following automatic conversions were performed:

'_exptl_crystal_density_meas' value 'not measured' was changed to '?'
- the value is perceived as not measured.

Automatic conversion script
Id: cif_fix_values 3008 2015-01-20 13:52:24Z robertas 
;
_cod_original_sg_symbol_H-M 'P 21/c'
_cod_database_code 2201100
_cod_database_fobs_code 2201100

loop_
_symmetry_equiv_pos_as_xyz
'x, y, z'
'-x, y+1/2, -z+1/2'
'-x, -y, -z'
'x, -y-1/2, z-1/2'

loop_
_atom_site_label
_atom_site_fract_x
_atom_site_fract_y
_atom_site_fract_z
_atom_site_U_iso_or_equiv
_atom_site_adp_type
_atom_site_calc_flag
_atom_site_refinement_flags
_atom_site_occupancy
_atom_site_disorder_assembly
_atom_site_disorder_group
_atom_site_type_symbol
S1A 0.0763(2) 0.26808(12) 0.1338(2) 0.0753(7) Uani d PD 0.890(5) A 1 S
C2A 0.2432(5) 0.2116(3) 0.1261(3) 0.0576(12) Uani d PD 0.890(5) A 1 C
H2AA 0.2486 0.1554 0.1340 0.069 Uiso calc PR 0.890(5) A 1 H
C3A 0.3703(5) 0.2579(2) 0.1067(2) 0.0415(10) Uani d PD 0.890(5) A 1 C
C4A 0.3281(6) 0.3406(3) 0.0977(3) 0.0603(13) Uani d PD 0.890(5) A 1 C
H4AA 0.3997 0.3810 0.0853 0.072 Uiso calc PR 0.890(5) A 1 H
C5A 0.1709(14) 0.3555(6) 0.1093(8) 0.069(3) Uani d PD 0.890(5) A 1 C
H5AA 0.1216 0.4066 0.1045 0.083 Uiso calc PR 0.890(5) A 1 H
S1B 0.142(3) 0.3573(15) 0.124(2) 0.0753(7) Uani d PD 0.111(5) A 2 S
C2B 0.3281(6) 0.3406(3) 0.0977(3) 0.0603(13) Uani d PD 0.111(5) A 2 C
H2BA 0.3943 0.3808 0.0796 0.072 Uiso calc PR 0.111(5) A 2 H
C3B 0.3703(5) 0.2579(2) 0.1067(2) 0.0415(10) Uani d PD 0.111(5) A 2 C
C4B 0.2432(5) 0.2116(3) 0.1261(3) 0.0576(12) Uani d PD 0.111(5) A 2 C
H4BA 0.2484 0.1552 0.1312 0.069 Uiso calc PR 0.111(5) A 2 H
C5B 0.109(6) 0.256(2) 0.137(7) 0.069(3) Uani d PD 0.111(5) A 2 C
H5BA 0.0121 0.2335 0.1499 0.083 Uiso calc PR 0.111(5) A 2 H
S4A 0.8768(4) 0.53846(15) 0.11860(11) 0.0674(7) Uani d PD 0.856(4) B 1 S
C17A 0.9452(5) 0.5456(3) 0.2321(3) 0.0548(12) Uani d PD 0.856(4) B 1 C
H17A 1.0146 0.5866 0.2596 0.066 Uiso calc PR 0.856(4) B 1 H
C18A 0.8865(4) 0.4840(2) 0.2783(3) 0.0392(10) Uani d PD 0.856(4) B 1 C
C19A 0.7848(5) 0.4306(2) 0.2189(3) 0.0468(11) Uani d PD 0.856(4) B 1 C
H19A 0.7360 0.3848 0.2389 0.056 Uiso calc PR 0.856(4) B 1 H
C20A 0.7636(13) 0.4515(6) 0.1295(5) 0.049(2) Uani d PD 0.856(4) B 1 C
H20A 0.6987 0.4234 0.0820 0.059 Uiso calc PR 0.856(4) B 1 H
S4B 0.772(3) 0.4614(15) 0.1093(10) 0.0674(7) Uani d PD 0.145(4) B 2 S
C17B 0.7848(5) 0.4306(2) 0.2189(3) 0.0468(11) Uani d PD 0.145(4) B 2 C
H17B 0.7321 0.3851 0.2368 0.056 Uiso calc PR 0.145(4) B 2 H
C18B 0.8865(4) 0.4840(2) 0.2783(3) 0.0392(10) Uani d PD 0.145(4) B 2 C
C19B 0.9452(5) 0.5456(3) 0.2321(3) 0.0548(12) Uani d PD 0.145(4) B 2 C
H19B 1.0142 0.5858 0.2618 0.066 Uiso calc PR 0.145(4) B 2 H
C20B 0.898(8) 0.545(3) 0.1406(14) 0.049(2) Uani d PD 0.145(4) B 2 C
H20B 0.9277 0.5835 0.1012 0.059 Uiso calc PR 0.145(4) B 2 H
C1 0.5301(5) 0.2269(2) 0.0935(2) 0.0400(10) Uani d . 1 . . C
O1 0.6288(4) 0.26981(17) 0.0638(2) 0.0553(8) Uani d . 1 A . O
C6 0.5779(5) 0.1398(2) 0.1190(3) 0.0414(10) Uani d . 1 A . C
H6A 0.4872 0.1036 0.0925 0.050 Uiso calc R 1 . . H
O2 0.7224(4) 0.11864(17) 0.0842(2) 0.0586(8) Uani d . 1 . . O
H2A 0.6966 0.0885 0.0403 0.088 Uiso calc R 1 A . H
S2 0.61484(16) 0.07675(8) 0.37966(8) 0.0619(4) Uani d . 1 A . S
C7 0.5485(5) 0.0702(2) 0.2660(3) 0.0464(11) Uani d . 1 A . C
H7A 0.4769 0.0301 0.2382 0.056 Uiso calc R 1 . . H
C8 0.6116(5) 0.1299(2) 0.2201(3) 0.0374(9) Uani d . 1 . . C
C9 0.7170(5) 0.1831(2) 0.2809(3) 0.0460(10) Uani d . 1 A . C
H9A 0.7704 0.2279 0.2620 0.055 Uiso calc R 1 . . H
C10 0.7306(5) 0.1611(3) 0.3686(3) 0.0492(11) Uani d . 1 . . C
H10A 0.7948 0.1885 0.4169 0.059 Uiso calc R 1 A . H
C11 0.9785(5) 0.3886(2) 0.4042(3) 0.0420(10) Uani d . 1 B . C
O3 0.8874(4) 0.34420(18) 0.4366(2) 0.0591(8) Uani d . 1 . . O
S3 1.42651(16) 0.35210(11) 0.35236(10) 0.0824(5) Uani d . 1 . . S
C12 1.2630(5) 0.4071(3) 0.3690(3) 0.0622(13) Uani d . 1 . . C
H12A 1.2590 0.4637 0.3670 0.075 Uiso calc R 1 . . H
C13 1.1374(5) 0.3596(3) 0.3855(2) 0.0409(10) Uani d . 1 . . C
C14 1.1791(5) 0.2756(3) 0.3858(3) 0.0543(12) Uani d . 1 . . C
H14A 1.1092 0.2342 0.3977 0.065 Uiso calc R 1 . . H
C15 1.3346(5) 0.2617(3) 0.3666(3) 0.0497(11) Uani d . 1 . . C
H15A 1.3815 0.2107 0.3622 0.060 Uiso calc R 1 . . H
C16 0.9245(5) 0.4760(2) 0.3789(3) 0.0434(10) Uani d . 1 . . C
H16A 1.0146 0.5133 0.4034 0.052 Uiso calc R 1 B 1 H
O4 0.7839(4) 0.49583(18) 0.41610(19) 0.0616(9) Uani d . 1 B . O
H4A 0.7776 0.4646 0.4579 0.092 Uiso calc R 1 . . H

loop_
_atom_site_aniso_label
_atom_site_aniso_U_11
_atom_site_aniso_U_22
_atom_site_aniso_U_33
_atom_site_aniso_U_12
_atom_site_aniso_U_13
_atom_site_aniso_U_23
S1A 0.0465(10) 0.1006(16) 0.0805(12) 0.0124(9) 0.0166(10) -0.0003(12)
C2A 0.054(3) 0.055(3) 0.063(3) 0.000(2) 0.010(2) -0.001(2)
C3A 0.041(2) 0.047(3) 0.036(2) 0.002(2) 0.0060(18) -0.0006(18)
C4A 0.057(3) 0.048(3) 0.076(3) 0.011(2) 0.015(2) 0.003(2)
C5A 0.077(7) 0.063(4) 0.070(6) 0.026(4) 0.020(4) 0.005(3)
S1B 0.0465(10) 0.1006(16) 0.0805(12) 0.0124(9) 0.0166(10) -0.0003(12)
C2B 0.057(3) 0.048(3) 0.076(3) 0.011(2) 0.015(2) 0.003(2)
C3B 0.041(2) 0.047(3) 0.036(2) 0.002(2) 0.0060(18) -0.0006(18)
C4B 0.054(3) 0.055(3) 0.063(3) 0.000(2) 0.010(2) -0.001(2)
C5B 0.077(7) 0.063(4) 0.070(6) 0.026(4) 0.020(4) 0.005(3)
S4A 0.0791(16) 0.0668(13) 0.0583(11) 0.0088(9) 0.0179(11) 0.0202(10)
C17A 0.061(3) 0.045(3) 0.058(3) -0.004(2) 0.010(2) 0.003(2)
C18A 0.035(2) 0.034(2) 0.048(2) 0.0060(18) 0.0081(18) 0.0024(19)
C19A 0.046(3) 0.044(3) 0.050(3) -0.001(2) 0.009(2) -0.004(2)
C20A 0.042(3) 0.049(5) 0.058(5) -0.004(3) 0.011(4) -0.009(4)
S4B 0.0791(16) 0.0668(13) 0.0583(11) 0.0088(9) 0.0179(11) 0.0202(10)
C17B 0.046(3) 0.044(3) 0.050(3) -0.001(2) 0.009(2) -0.004(2)
C18B 0.035(2) 0.034(2) 0.048(2) 0.0060(18) 0.0081(18) 0.0024(19)
C19B 0.061(3) 0.045(3) 0.058(3) -0.004(2) 0.010(2) 0.003(2)
C20B 0.042(3) 0.049(5) 0.058(5) -0.004(3) 0.011(4) -0.009(4)
C1 0.045(2) 0.040(2) 0.035(2) 0.002(2) 0.0074(19) 0.0023(18)
O1 0.0530(19) 0.0459(18) 0.071(2) -0.0030(15) 0.0212(16) 0.0101(15)
C6 0.043(2) 0.037(2) 0.046(2) 0.0037(19) 0.0121(19) -0.0033(18)
O2 0.065(2) 0.055(2) 0.0620(19) 0.0152(16) 0.0281(16) -0.0029(15)
S2 0.0756(9) 0.0600(8) 0.0513(8) 0.0026(7) 0.0152(6) 0.0115(6)
C7 0.051(3) 0.032(2) 0.057(3) -0.0049(19) 0.013(2) 0.0006(19)
C8 0.037(2) 0.030(2) 0.047(2) 0.0071(18) 0.0137(18) 0.0011(18)
C9 0.045(2) 0.040(3) 0.055(3) -0.004(2) 0.014(2) -0.001(2)
C10 0.040(2) 0.050(3) 0.056(3) 0.004(2) 0.005(2) -0.007(2)
C11 0.043(2) 0.047(3) 0.037(2) 0.006(2) 0.0099(19) -0.0022(19)
O3 0.0587(19) 0.054(2) 0.072(2) 0.0069(16) 0.0310(16) 0.0145(16)
S3 0.0525(8) 0.1061(12) 0.0931(11) 0.0141(8) 0.0254(7) 0.0047(9)
C12 0.053(3) 0.060(3) 0.076(3) 0.002(2) 0.019(2) 0.007(2)
C13 0.038(2) 0.048(3) 0.036(2) 0.000(2) 0.0059(18) 0.0021(18)
C14 0.057(3) 0.043(3) 0.063(3) 0.008(2) 0.011(2) 0.001(2)
C15 0.047(3) 0.048(3) 0.053(3) 0.019(2) 0.008(2) -0.001(2)
C16 0.049(3) 0.038(2) 0.044(2) 0.0046(19) 0.0103(19) -0.0038(18)
O4 0.070(2) 0.062(2) 0.0587(19) 0.0252(17) 0.0269(16) 0.0074(15)

loop_
_atom_type_symbol
_atom_type_description
_atom_type_scat_dispersion_real
_atom_type_scat_dispersion_imag
_atom_type_scat_source
C C 0.0033 0.0016 'International Tables Vol C Tables 4.2.6.8 and 6.1.1.4'
H H 0.0000 0.0000 'International Tables Vol C Tables 4.2.6.8 and 6.1.1.4'
O O 0.0106 0.0060 'International Tables Vol C Tables 4.2.6.8 and 6.1.1.4'
S S 0.1246 0.1234 'International Tables Vol C Tables 4.2.6.8 and 6.1.1.4'

loop_
_geom_angle_atom_site_label_1
_geom_angle_atom_site_label_2
_geom_angle_atom_site_label_3
_geom_angle
_geom_angle_publ_flag
C5A S1A C2A 92.0(4) yes
C3A C2A S1A 112.2(3) yes
C3A C2A H2AA 123.9 no
S1A C2A H2AA 123.9 no
C2A C3A C4A 111.8(4) yes
C2A C3A C1 125.6(4) yes
C4A C3A C1 122.5(4) yes
C5A C4A C3A 112.7(6) yes
C5A C4A H4AA 123.6 no
C3A C4A H4AA 123.6 no
C4A C5A S1A 111.2(6) yes
C4A C5A H5AA 124.4 no
S1A C5A H5AA 124.4 no
S1B C5B H5BA 124.7 no
C17A S4A C20A 92.5(3) yes
C18A C17A S4A 112.2(3) yes
C18A C17A H17A 123.9 no
S4A C17A H17A 123.9 no
C17A C18A C19A 111.3(4) yes
C17A C18A C16 123.6(3) yes
C19A C18A C16 125.0(4) yes
C20A C19A C18A 114.7(5) yes
C20A C19A H19A 122.7 no
C18A C19A H19A 122.7 no
C19A C20A S4A 109.2(6) yes
C19A C20A H20A 125.4 no
S4A C20A H20A 125.4 no
S4B C20B H20B 125.6 no
O1 C1 C3A 122.0(4) yes
O1 C1 C6 118.5(4) yes
C3A C1 C6 119.5(3) yes
O2 C6 C8 109.6(3) yes
O2 C6 C1 109.3(3) yes
C8 C6 C1 110.4(3) yes
O2 C6 H6A 109.1 no
C8 C6 H6A 109.1 no
C1 C6 H6A 109.1 no
C6 O2 H2A 109.5 no
C7 S2 C10 91.9(2) yes
C8 C7 S2 112.6(3) yes
C8 C7 H7A 123.7 no
S2 C7 H7A 123.7 no
C7 C8 C9 111.1(4) yes
C7 C8 C6 125.2(4) yes
C9 C8 C6 123.7(3) yes
C10 C9 C8 112.9(4) yes
C10 C9 H9A 123.6 no
C8 C9 H9A 123.6 no
C9 C10 S2 111.5(3) yes
C9 C10 H10A 124.3 no
S2 C10 H10A 124.3 no
O3 C11 C13 121.6(4) yes
O3 C11 C16 119.4(4) yes
C13 C11 C16 119.0(4) yes
C12 S3 C15 93.5(2) yes
C13 C12 S3 112.3(4) yes
C13 C12 H12A 123.9 no
S3 C12 H12A 123.9 no
C12 C13 C14 111.5(4) yes
C12 C13 C11 125.9(4) yes
C14 C13 C11 122.5(4) yes
C15 C14 C13 113.1(4) yes
C15 C14 H14A 123.5 no
C13 C14 H14A 123.5 no
C14 C15 S3 109.6(3) yes
C14 C15 H15A 125.2 no
S3 C15 H15A 125.2 no
O4 C16 C18A 110.4(3) yes
O4 C16 C11 109.8(3) yes
C18A C16 C11 109.3(3) yes
O4 C16 H16A 109.1 no
C18A C16 H16A 109.1 no
C11 C16 H16A 109.1 no
C16 O4 H4A 109.5 no

loop_
_geom_bond_atom_site_label_1
_geom_bond_atom_site_label_2
_geom_bond_site_symmetry_2
_geom_bond_distance
_geom_bond_publ_flag
S1A C5A . 1.707(9) yes
S1A C2A . 1.683(5) yes
C2A C3A . 1.370(5) yes
C2A H2AA . 0.9300 no
C3A C4A . 1.403(5) yes
C3A C1 . 1.461(5) yes
C4A C5A . 1.362(10) yes
C4A H4AA . 0.9300 no
C5A H5AA . 0.9300 no
S1B C5B . 1.709(19) no
C5B H5BA . 0.9300 no
S4A C17A . 1.698(5) yes
S4A C20A . 1.731(8) yes
C17A C18A . 1.366(5) yes
C17A H17A . 0.9300 no
C18A C19A . 1.410(5) yes
C18A C16 . 1.492(5) yes
C19A C20A . 1.366(9) yes
C19A H19A . 0.9300 no
C20A H20A . 0.9300 no
S4B C20B . 1.732(19) no
C20B H20B . 0.9300 no
C1 O1 . 1.223(4) yes
C1 C6 . 1.515(5) yes
C6 O2 . 1.433(4) yes
C6 C8 . 1.501(5) yes
C6 H6A . 0.9800 no
O2 H2A . 0.8200 no
S2 C7 . 1.697(4) yes
S2 C10 . 1.708(4) yes
C7 C8 . 1.358(5) yes
C7 H7A . 0.9300 no
C8 C9 . 1.434(5) yes
C9 C10 . 1.352(6) yes
C9 H9A . 0.9300 no
C10 H10A . 0.9300 no
C11 O3 . 1.214(5) yes
C11 C13 . 1.471(5) yes
C11 C16 . 1.529(5) yes
S3 C12 . 1.681(5) yes
S3 C15 . 1.699(4) yes
C12 C13 . 1.357(6) yes
C12 H12A . 0.9300 no
C13 C14 . 1.422(6) yes
C14 C15 . 1.386(5) yes
C14 H14A . 0.9300 no
C15 H15A . 0.9300 no
C16 O4 . 1.418(5) yes
C16 H16A . 0.9800 no
O4 H4A . 0.8200 no
